data_4512402
loop_
_publ_author_name
'Bia\/lo\'nska, Agata'
'Ciunik, Zbigniew'
'Ilczyszyn, Maria M.'
'Siczek, Mi\/losz'

_publ_section_title
;
 Discrete Cuboidal 15- and 16-Membered Water Clusters in Brucine
 3.86-Hydrate, Water Release and Its Consequences
;
_journal_issue 12
_journal_name_full 'Crystal Growth &amp; Design'
_journal_page_first 6537
_journal_paper_doi 10.1021/cg501437g
_journal_volume 14
_journal_year 2014
_chemical_absolute_configuration rm
_chemical_formula_moiety 'C23 H26 N2 o4, 3.86(H2 O)'
_chemical_formula_sum 'C23 H33.67 N2 O7.86'
_chemical_formula_weight 463.89
_chemical_name_common 'brucine 3.86-hydrate'
_chemical_name_systematic
;
brucine 3.86-hydrate
;
_space_group_crystal_system monoclinic
_space_group_IT_number 5
_space_group_name_Hall 'C 2y'
_space_group_name_H-M_alt 'C 1 2 1'
_symmetry_space_group_name_Hall 'C 2y'
_symmetry_space_group_name_H-M 'C 1 2 1'
_atom_sites_solution_hydrogens mixed
_audit_creation_method SHELXL-2014
_cell_angle_alpha 90
_cell_angle_beta 122.56(3)
_cell_angle_gamma 90
_cell_formula_units_Z 8
_cell_length_a 25.070(5)
_cell_length_b 12.353(2)
_cell_length_c 17.111(3)
_cell_measurement_reflns_used 1689
_cell_measurement_temperature 100(2)
_cell_measurement_theta_max 20.44
_cell_measurement_theta_min 3.20
_cell_volume 4466(2)
_computing_cell_refinement
;
CrysAlisPro, Agilent Technologies,
Version 1.171.36.21t (release 14-08-2012 CrysAlis171 .NET)
(compiled Aug 14 2012,18:12:40)
;
_computing_data_collection
;
CrysAlisPro, Agilent Technologies,
Version 1.171.36.21t (release 14-08-2012 CrysAlis171 .NET)
(compiled Aug 14 2012,18:12:40)
;
_computing_data_reduction
;
CrysAlisPro, Agilent Technologies,
Version 1.171.36.21t (release 14-08-2012 CrysAlis171 .NET)
(compiled Aug 14 2012,18:12:40)
;
_computing_structure_refinement 'SHELXL-2013 (Sheldrick, 2013)'
_computing_structure_solution
;
SHELXS-2013 (Sheldrick, G. M. (2008). <i>Acta Cryst.</i> <b>A64</b>, 112-122.)
;
_diffrn_ambient_temperature 100(2)
_diffrn_measured_fraction_theta_full 0.992
_diffrn_measured_fraction_theta_max 0.920
_diffrn_measurement_device_type 'Xcalibur, Sapphire2, large Be window'
_diffrn_measurement_method '\w scans'
_diffrn_radiation_monochromator graphite
_diffrn_radiation_source 'Enhance (Mo) X-ray Source'
_diffrn_radiation_type MoK\a
_diffrn_radiation_wavelength 0.71073
_diffrn_reflns_av_R_equivalents 0.0377
_diffrn_reflns_av_unetI/netI 0.0668
_diffrn_reflns_Laue_measured_fraction_full 0.992
_diffrn_reflns_Laue_measured_fraction_max 0.920
_diffrn_reflns_limit_h_max 32
_diffrn_reflns_limit_h_min -33
_diffrn_reflns_limit_k_max 16
_diffrn_reflns_limit_k_min -12
_diffrn_reflns_limit_l_max 22
_diffrn_reflns_limit_l_min -22
_diffrn_reflns_number 15588
_diffrn_reflns_point_group_measured_fraction_full 0.721
_diffrn_reflns_point_group_measured_fraction_max 0.654
_diffrn_reflns_theta_full 25.242
_diffrn_reflns_theta_max 28.481
_diffrn_reflns_theta_min 3.330
_exptl_absorpt_coefficient_mu 0.104
_exptl_absorpt_correction_type none
_exptl_crystal_colour colorless
_exptl_crystal_density_diffrn 1.380
_exptl_crystal_description needle
_exptl_crystal_F_000 1988
_exptl_crystal_size_max 0.20
_exptl_crystal_size_mid 0.20
_exptl_crystal_size_min 0.12
_refine_diff_density_max 0.208
_refine_diff_density_min -0.224
_refine_diff_density_rms 0.045
_refine_ls_abs_structure_details
;
 Flack x determined using 1079 quotients [(I+)-(I-)]/[(I+)+(I-)]
 (Parsons, Flack and Wagner, Acta Cryst. B69 (2013) 249-259).
;
_refine_ls_abs_structure_Flack -0.7(8)
_refine_ls_extinction_method none
_refine_ls_goodness_of_fit_ref 0.922
_refine_ls_hydrogen_treatment constr
_refine_ls_matrix_type full
_refine_ls_number_parameters 634
_refine_ls_number_reflns 7408
_refine_ls_number_restraints 49
_refine_ls_restrained_S_all 0.921
_refine_ls_R_factor_all 0.0704
_refine_ls_R_factor_gt 0.0432
_refine_ls_shift/su_max 0.000
_refine_ls_shift/su_mean 0.000
_refine_ls_structure_factor_coef Fsqd
_refine_ls_weighting_details 'w=1/[\s^2^(Fo^2^)+(0.0410P)^2^] where P=(Fo^2^+2Fc^2^)/3'
_refine_ls_weighting_scheme calc
_refine_ls_wR_factor_gt 0.0787
_refine_ls_wR_factor_ref 0.0877
_reflns_Friedel_coverage 0.361
_reflns_Friedel_fraction_full 0.422
_reflns_Friedel_fraction_max 0.363
_reflns_number_gt 5255
_reflns_number_total 7408
_reflns_threshold_expression 'I > 2\s(I)'
_cod_data_source_file cg501437g_si_002.cif
_cod_data_source_block 1
_cod_depositor_comments 'Adding full bibliography for 4512402--4512403.cif.'
_cod_original_cell_volume 4466.2(19)
_cod_database_code 4512402
_shelx_space_group_comment
;
The symmetry employed for this shelxl refinement is uniquely defined
by the following loop, which should always be used as a source of
symmetry information in preference to the above space-group names.
They are only intended as comments.
;
_shelx_estimated_absorpt_t_min 0.980
_shelx_estimated_absorpt_t_max 0.988
_shelxl_version_number 2014-3

loop_
_space_group_symop_operation_xyz
'x, y, z'
'-x, y, -z'
'x+1/2, y+1/2, z'
'-x+1/2, y+1/2, -z'

loop_
_atom_site_label
_atom_site_type_symbol
_atom_site_fract_x
_atom_site_fract_y
_atom_site_fract_z
_atom_site_U_iso_or_equiv
_atom_site_adp_type
_atom_site_occupancy
_atom_site_site_symmetry_order
_atom_site_calc_flag
_atom_site_refinement_flags_posn
_atom_site_refinement_flags_adp
_atom_site_refinement_flags_occupancy
_atom_site_disorder_assembly
_atom_site_disorder_group
O1A O 0.59871(9) -0.19773(17) 0.34922(14) 0.0216(5) Uani 1 1 d . . . . .
O2A O 0.78882(9) 0.38550(17) 0.34289(14) 0.0228(5) Uani 1 1 d . . . . .
O3A O 0.71496(9) 0.49872(17) 0.37360(14) 0.0239(5) Uani 1 1 d . . . . .
O4A O 0.75289(9) -0.01472(18) 0.32667(14) 0.0241(5) Uani 1 1 d . . . . .
N1A N 0.66542(11) 0.05830(19) 0.31473(17) 0.0169(5) Uani 1 1 d . . . . .
N2A N 0.49248(12) 0.1467(2) 0.32980(17) 0.0215(6) Uani 1 1 d . . . . .
C1A C 0.73269(13) 0.2181(2) 0.3257(2) 0.0181(7) Uani 1 1 d . . . . .
H1A H 0.7607 0.1762 0.3167 0.022 Uiso 1 1 calc R U . . .
C2A C 0.74098(13) 0.3285(3) 0.3407(2) 0.0186(7) Uani 1 1 d . . . . .
C3A C 0.70016(14) 0.3910(2) 0.3561(2) 0.0195(7) Uani 1 1 d . . . . .
C4A C 0.64929(14) 0.3412(3) 0.35231(19) 0.0182(7) Uani 1 1 d . . . . .
H4A H 0.6209 0.3824 0.3611 0.022 Uiso 1 1 calc R U . . .
C5A C 0.63988(13) 0.2302(2) 0.3355(2) 0.0168(7) Uani 1 1 d . . . . .
C6A C 0.68193(14) 0.1705(2) 0.3243(2) 0.0171(7) Uani 1 1 d . . . . .
C7A C 0.58526(13) 0.1600(2) 0.3195(2) 0.0155(6) Uani 1 1 d . . . . .
C8A C 0.61113(13) 0.0433(2) 0.3265(2) 0.0156(6) Uani 1 1 d . . . . .
H8A H 0.5779 -0.0025 0.2750 0.019 Uiso 1 1 calc R U . . .
C9A C 0.70529(13) -0.0253(3) 0.33154(19) 0.0191(7) Uani 1 1 d . . . . .
C10A C 0.69054(14) -0.1328(2) 0.3578(2) 0.0199(7) Uani 1 1 d . . . . .
H10A H 0.7311 -0.1708 0.3990 0.024 Uiso 1 1 calc R U . . .
H10B H 0.6662 -0.1766 0.3006 0.024 Uiso 1 1 calc R U . . .
C11A C 0.65337(14) -0.1316(3) 0.4063(2) 0.0197(7) Uani 1 1 d . . . . .
H11A H 0.6798 -0.1663 0.4687 0.024 Uiso 1 1 calc R U . . .
C12A C 0.56290(15) -0.2248(3) 0.3896(2) 0.0253(8) Uani 1 1 d . . . . .
H12A H 0.5919 -0.2321 0.4576 0.030 Uiso 1 1 calc R U . . .
H12B H 0.5416 -0.2953 0.3648 0.030 Uiso 1 1 calc R U . . .
C13A C 0.51380(15) -0.1391(3) 0.3686(2) 0.0243(7) Uani 1 1 d . . . . .
H13A H 0.4703 -0.1586 0.3328 0.029 Uiso 1 1 calc R U . . .
C14A C 0.52913(14) -0.0374(3) 0.3982(2) 0.0212(7) Uani 1 1 d . . . . .
C15A C 0.48017(15) 0.0500(3) 0.3699(2) 0.0235(7) Uani 1 1 d . . . . .
H15A H 0.4380 0.0202 0.3236 0.028 Uiso 1 1 calc R U . . .
H15B H 0.4794 0.0726 0.4248 0.028 Uiso 1 1 calc R U . . .
C16A C 0.47354(14) 0.1276(3) 0.2326(2) 0.0198(7) Uani 1 1 d . . . . .
H16A H 0.4318 0.1607 0.1888 0.024 Uiso 1 1 calc R U . . .
H16B H 0.4711 0.0491 0.2195 0.024 Uiso 1 1 calc R U . . .
C17A C 0.52501(13) 0.1808(3) 0.2241(2) 0.0193(7) Uani 1 1 d . . . . .
H17A H 0.5171 0.2594 0.2117 0.023 Uiso 1 1 calc R U . . .
H17B H 0.5279 0.1471 0.1740 0.023 Uiso 1 1 calc R U . . .
C18A C 0.63827(13) -0.0153(2) 0.41880(19) 0.0168(6) Uani 1 1 d . . . . .
H18A H 0.6799 0.0200 0.4630 0.020 Uiso 1 1 calc R U . . .
C19A C 0.59705(13) 0.0013(3) 0.4597(2) 0.0194(7) Uani 1 1 d . . . . .
H19A H 0.6172 -0.0374 0.5205 0.023 Uiso 1 1 calc R U . . .
C20A C 0.59813(15) 0.1236(2) 0.4773(2) 0.0212(7) Uani 1 1 d . . . . .
H20A H 0.5789 0.1384 0.5138 0.025 Uiso 1 1 calc R U . . .
H20B H 0.6424 0.1501 0.5128 0.025 Uiso 1 1 calc R U . . .
C21A C 0.56100(13) 0.1814(2) 0.3844(2) 0.0185(7) Uani 1 1 d . . . . .
H21A H 0.5628 0.2610 0.3961 0.022 Uiso 1 1 calc R U . . .
C22A C 0.67481(16) 0.5636(3) 0.3905(3) 0.0317(8) Uani 1 1 d . . . . .
H22A H 0.6899 0.6386 0.4020 0.048 Uiso 1 1 calc R U . . .
H22B H 0.6314 0.5610 0.3362 0.048 Uiso 1 1 calc R U . . .
H22C H 0.6757 0.5356 0.4447 0.048 Uiso 1 1 calc R U . . .
C23A C 0.83077(14) 0.3238(3) 0.3274(2) 0.0249(7) Uani 1 1 d . . . . .
H23A H 0.8629 0.3718 0.3304 0.037 Uiso 1 1 calc R U . . .
H23B H 0.8514 0.2677 0.3752 0.037 Uiso 1 1 calc R U . . .
H23C H 0.8066 0.2897 0.2661 0.037 Uiso 1 1 calc R U . . .
O1B O 0.67608(9) -0.69637(17) 0.10613(14) 0.0188(5) Uani 1 1 d . . . . .
O2B O 0.49144(9) -0.10283(16) 0.12125(14) 0.0199(5) Uani 1 1 d . . . . .
O3B O 0.56878(9) 0.00738(16) 0.09835(14) 0.0212(5) Uani 1 1 d . . . . .
O4B O 0.51712(9) -0.50989(17) 0.11768(13) 0.0212(5) Uani 1 1 d . . . . .
N1B N 0.60801(11) -0.43664(19) 0.14117(17) 0.0160(5) Uani 1 1 d . . . . .
N2B N 0.78569(11) -0.3553(2) 0.13530(17) 0.0189(6) Uani 1 1 d . . . . .
C1B C 0.54316(13) -0.2742(2) 0.1317(2) 0.0158(6) Uani 1 1 d . . . . .
H1B H 0.5136 -0.3155 0.1378 0.019 Uiso 1 1 calc R U . . .
C2B C 0.53747(13) -0.1629(2) 0.12130(19) 0.0165(7) Uani 1 1 d . . . . .
C3B C 0.58074(14) -0.1018(2) 0.1107(2) 0.0172(7) Uani 1 1 d . . . . .
C4B C 0.63150(13) -0.1528(2) 0.11455(19) 0.0183(7) Uani 1 1 d . . . . .
H4B H 0.6615 -0.1120 0.1092 0.022 Uiso 1 1 calc R U . . .
C5B C 0.63778(13) -0.2654(2) 0.1265(2) 0.0161(7) Uani 1 1 d . . . . .
C6B C 0.59341(14) -0.3238(2) 0.13287(19) 0.0157(6) Uani 1 1 d . . . . .
C7B C 0.69101(13) -0.3373(2) 0.1414(2) 0.0161(6) Uani 1 1 d . . . . .
C8B C 0.66377(13) -0.4537(2) 0.1326(2) 0.0157(6) Uani 1 1 d . . . . .
H8B H 0.6959 -0.5000 0.1849 0.019 Uiso 1 1 calc R U . . .
C9B C 0.56730(13) -0.5202(3) 0.12084(19) 0.0168(6) Uani 1 1 d . . . . .
C10B C 0.58770(14) -0.6286(2) 0.1045(2) 0.0177(7) Uani 1 1 d . . . . .
H10C H 0.5496 -0.6749 0.0697 0.021 Uiso 1 1 calc R U . . .
H10D H 0.6160 -0.6632 0.1656 0.021 Uiso 1 1 calc R U . . .
C11B C 0.62203(14) -0.6279(2) 0.0516(2) 0.0177(6) Uani 1 1 d . . . . .
H11B H 0.5939 -0.6608 -0.0112 0.021 Uiso 1 1 calc R U . . .
C12B C 0.71099(15) -0.7223(2) 0.0643(2) 0.0219(7) Uani 1 1 d . . . . .
H12C H 0.6817 -0.7253 -0.0039 0.026 Uiso 1 1 calc R U . . .
H12D H 0.7306 -0.7946 0.0857 0.026 Uiso 1 1 calc R U . . .
C13B C 0.76168(14) -0.6399(2) 0.0886(2) 0.0204(7) Uani 1 1 d . . . . .
H13B H 0.8047 -0.6623 0.1234 0.024 Uiso 1 1 calc R U . . .
C14B C 0.74845(13) -0.5370(2) 0.0630(2) 0.0181(7) Uani 1 1 d . . . . .
C15B C 0.79825(14) -0.4500(2) 0.0940(2) 0.0217(7) Uani 1 1 d . . . . .
H15C H 0.8401 -0.4808 0.1403 0.026 Uiso 1 1 calc R U . . .
H15D H 0.7998 -0.4256 0.0401 0.026 Uiso 1 1 calc R U . . .
C16B C 0.80191(14) -0.3792(3) 0.2310(2) 0.0209(7) Uani 1 1 d . . . . .
H16C H 0.8446 -0.3517 0.2777 0.025 Uiso 1 1 calc R U . . .
H16D H 0.8007 -0.4581 0.2401 0.025 Uiso 1 1 calc R U . . .
C17B C 0.75153(14) -0.3209(3) 0.2390(2) 0.0204(7) Uani 1 1 d . . . . .
H17C H 0.7617 -0.2430 0.2528 0.024 Uiso 1 1 calc R U . . .
H17D H 0.7468 -0.3537 0.2877 0.024 Uiso 1 1 calc R U . . .
C18B C 0.63866(13) -0.5117(2) 0.04097(19) 0.0154(6) Uani 1 1 d . . . . .
H18B H 0.5975 -0.4759 -0.0042 0.018 Uiso 1 1 calc R U . . .
C19B C 0.68061(13) -0.4966(2) 0.0013(2) 0.0175(6) Uani 1 1 d . . . . .
H19B H 0.6603 -0.5341 -0.0600 0.021 Uiso 1 1 calc R U . . .
C20B C 0.68154(14) -0.3746(2) -0.0140(2) 0.0197(7) Uani 1 1 d . . . . .
H20C H 0.7021 -0.3602 -0.0488 0.024 Uiso 1 1 calc R U . . .
H20D H 0.6377 -0.3465 -0.0508 0.024 Uiso 1 1 calc R U . . .
C21B C 0.71783(14) -0.3181(2) 0.0793(2) 0.0172(7) Uani 1 1 d . . . . .
H21B H 0.7174 -0.2385 0.0683 0.021 Uiso 1 1 calc R U . . .
C22B C 0.60441(15) 0.0691(3) 0.0718(2) 0.0271(8) Uani 1 1 d . . . . .
H22D H 0.5918 0.1453 0.0652 0.041 Uiso 1 1 calc R U . . .
H22E H 0.6496 0.0625 0.1194 0.041 Uiso 1 1 calc R U . . .
H22F H 0.5964 0.0421 0.0126 0.041 Uiso 1 1 calc R U . . .
C23B C 0.44423(13) -0.1632(3) 0.1245(2) 0.0234(7) Uani 1 1 d . . . . .
H23D H 0.4137 -0.1133 0.1242 0.035 Uiso 1 1 calc R U . . .
H23E H 0.4223 -0.2109 0.0703 0.035 Uiso 1 1 calc R U . . .
H23F H 0.4642 -0.2068 0.1812 0.035 Uiso 1 1 calc R U . . .
O1W O 1.03477(13) -0.0231(2) 0.42077(19) 0.0592(8) Uani 1 1 d . . . . .
H11W H 1.0711 -0.0505 0.4649 0.089 Uiso 1 1 d R U . . .
H12W H 1.0239 0.0287 0.4449 0.089 Uiso 1 1 d R U . . .
O2W O 0.9866(9) 0.1449(14) 0.4653(12) 0.050(4) Uani 0.290(11) 1 d . U P A 1
H21W H 0.9562 0.1380 0.4066 0.075 Uiso 0.290(11) 1 d R U P A 1
O21W O 0.9209(10) 0.1232(13) 0.4234(11) 0.065(6) Uani 0.210(11) 1 d . U P A -2
O22W O 1.0350(18) 0.126(2) 0.554(2) 0.049(5) Uani 0.210(11) 1 d . U P A -2
O3W O 0.97865(19) 0.0469(5) 0.2365(3) 0.0463(15) Uani 0.786(13) 1 d . U P B 1
H31W H 0.9914 0.0228 0.2009 0.069 Uiso 0.786(13) 1 d R U P B 1
H32W H 1.0000 0.0130 0.2901 0.069 Uiso 0.786(13) 1 d R U P B 1
O31W O 0.9702(7) -0.020(2) 0.2333(11) 0.049(4) Uani 0.214(13) 1 d . U P B 2
O4W O 0.89189(13) 0.1589(2) 0.2572(2) 0.0594(9) Uani 1 1 d . . . . .
H41W H 0.9178 0.1204 0.2484 0.089 Uiso 1 1 d R U . . .
H42W H 0.8560 0.1233 0.2337 0.089 Uiso 1 1 d R U . . .
O5W O 0.93807(11) -0.1801(2) 0.36186(16) 0.0408(7) Uani 1 1 d . . . . .
H51W H 0.9593 -0.1210 0.3668 0.061 Uiso 1 1 d R U . . .
H52W H 0.9541 -0.2341 0.3474 0.061 Uiso 1 1 d R U . . .
O6W O 1.1361(3) -0.1346(5) 0.5636(4) 0.0346(13) Uani 0.786(13) 1 d . U P . .
H61W H 1.1595 -0.0760 0.5868 0.052 Uiso 0.786(13) 1 d R U P . .
H62W H 1.1095 -0.1372 0.5821 0.052 Uiso 0.786(13) 1 d R U P . .
O61W O 1.1244(11) -0.0973(19) 0.5624(19) 0.044(5) Uani 0.214(13) 1 d . U P . .
O7W O 0.84296(11) -0.15000(19) 0.17583(16) 0.0332(6) Uani 1 1 d . . . . .
H71W H 0.8772 -0.1537 0.2319 0.050 Uiso 1 1 d R U . . .
H72W H 0.8256 -0.2147 0.1602 0.050 Uiso 1 1 d R U . . .
O8W O 0.78002(11) 0.0284(2) 0.18400(17) 0.0379(6) Uani 1 1 d . . . . .
H81W H 0.7698 0.0162 0.2250 0.057 Uiso 1 1 d R U . . .
H82W H 0.7949 -0.0321 0.1756 0.057 Uiso 1 1 d R U . . .

loop_
_atom_site_aniso_label
_atom_site_aniso_U_11
_atom_site_aniso_U_22
_atom_site_aniso_U_33
_atom_site_aniso_U_23
_atom_site_aniso_U_13
_atom_site_aniso_U_12
O1A 0.0242(12) 0.0203(12) 0.0218(12) -0.0030(10) 0.0134(10) -0.0039(10)
O2A 0.0204(11) 0.0230(13) 0.0288(12) -0.0024(10) 0.0158(10) -0.0037(10)
O3A 0.0262(12) 0.0153(12) 0.0329(13) -0.0024(10) 0.0177(10) -0.0019(10)
O4A 0.0207(11) 0.0221(12) 0.0331(12) -0.0002(11) 0.0168(10) 0.0023(10)
N1A 0.0172(13) 0.0152(13) 0.0225(14) -0.0001(11) 0.0135(11) 0.0006(11)
N2A 0.0215(14) 0.0217(14) 0.0242(14) -0.0028(12) 0.0142(12) -0.0028(12)
C1A 0.0156(16) 0.0209(17) 0.0195(16) -0.0002(13) 0.0105(13) 0.0005(13)
C2A 0.0145(15) 0.0218(17) 0.0172(16) -0.0008(13) 0.0070(13) -0.0029(13)
C3A 0.0234(17) 0.0158(17) 0.0179(16) -0.0011(13) 0.0102(14) -0.0016(13)
C4A 0.0203(16) 0.0195(17) 0.0168(16) -0.0010(13) 0.0112(13) 0.0011(14)
C5A 0.0157(15) 0.0195(16) 0.0154(16) 0.0015(13) 0.0085(13) 0.0029(13)
C6A 0.0191(16) 0.0154(17) 0.0153(15) 0.0013(12) 0.0084(13) 0.0016(13)
C7A 0.0156(15) 0.0150(16) 0.0181(15) -0.0002(12) 0.0104(13) -0.0003(12)
C8A 0.0168(15) 0.0144(16) 0.0189(16) -0.0028(13) 0.0117(13) -0.0016(12)
C9A 0.0184(16) 0.0212(17) 0.0176(16) -0.0027(13) 0.0095(13) 0.0011(14)
C10A 0.0226(16) 0.0168(17) 0.0235(17) 0.0000(14) 0.0145(14) 0.0021(14)
C11A 0.0231(16) 0.0180(17) 0.0167(16) 0.0016(13) 0.0098(14) 0.0018(14)
C12A 0.0299(19) 0.0207(18) 0.033(2) -0.0017(15) 0.0218(17) -0.0056(15)
C13A 0.0257(17) 0.029(2) 0.0248(18) -0.0013(15) 0.0181(15) -0.0037(15)
C14A 0.0235(17) 0.0243(19) 0.0219(16) 0.0005(14) 0.0163(14) -0.0035(14)
C15A 0.0242(17) 0.0255(19) 0.0277(18) -0.0030(14) 0.0185(15) -0.0030(14)
C16A 0.0171(16) 0.0182(17) 0.0218(16) -0.0011(14) 0.0089(13) -0.0008(13)
C17A 0.0186(16) 0.0191(17) 0.0182(16) 0.0023(13) 0.0087(14) 0.0036(13)
C18A 0.0161(14) 0.0163(15) 0.0181(15) 0.0001(13) 0.0094(13) 0.0004(13)
C19A 0.0220(16) 0.0214(17) 0.0168(16) 0.0010(13) 0.0118(13) 0.0003(14)
C20A 0.0244(17) 0.0236(18) 0.0204(16) -0.0023(14) 0.0152(14) -0.0017(14)
C21A 0.0180(16) 0.0191(17) 0.0234(17) -0.0049(14) 0.0143(14) -0.0027(13)
C22A 0.040(2) 0.0165(18) 0.048(2) -0.0048(16) 0.0305(19) -0.0002(16)
C23A 0.0227(17) 0.0280(19) 0.0286(18) -0.0013(15) 0.0170(15) -0.0040(15)
O1B 0.0202(11) 0.0172(11) 0.0234(12) 0.0010(9) 0.0147(10) 0.0037(9)
O2B 0.0166(11) 0.0168(12) 0.0298(13) -0.0017(9) 0.0148(10) 0.0003(9)
O3B 0.0242(12) 0.0134(12) 0.0303(12) -0.0009(9) 0.0176(10) 0.0003(9)
O4B 0.0186(11) 0.0206(12) 0.0293(12) -0.0002(10) 0.0160(9) 0.0000(10)
N1B 0.0177(13) 0.0135(13) 0.0210(14) 0.0001(11) 0.0132(11) 0.0004(11)
N2B 0.0189(13) 0.0150(13) 0.0276(14) 0.0023(12) 0.0156(12) 0.0029(11)
C1B 0.0158(16) 0.0163(16) 0.0185(16) -0.0021(13) 0.0114(13) -0.0030(13)
C2B 0.0134(15) 0.0183(17) 0.0173(16) -0.0030(13) 0.0080(13) 0.0008(13)
C3B 0.0200(16) 0.0139(16) 0.0170(16) -0.0014(12) 0.0095(13) 0.0009(13)
C4B 0.0185(16) 0.0191(17) 0.0179(16) -0.0018(13) 0.0102(13) -0.0038(13)
C5B 0.0168(16) 0.0151(16) 0.0185(17) -0.0032(13) 0.0108(13) 0.0009(13)
C6B 0.0190(16) 0.0131(15) 0.0153(16) -0.0023(12) 0.0095(13) 0.0003(13)
C7B 0.0175(16) 0.0123(15) 0.0185(16) 0.0002(12) 0.0097(13) -0.0011(12)
C8B 0.0159(15) 0.0151(16) 0.0187(16) 0.0001(13) 0.0110(13) -0.0008(12)
C9B 0.0189(15) 0.0173(16) 0.0150(15) 0.0000(13) 0.0095(12) -0.0021(13)
C10B 0.0185(16) 0.0154(16) 0.0242(17) -0.0012(13) 0.0148(14) -0.0015(13)
C11B 0.0217(16) 0.0138(16) 0.0193(16) 0.0006(13) 0.0122(13) 0.0013(13)
C12B 0.0249(18) 0.0169(17) 0.0313(19) -0.0013(14) 0.0200(15) 0.0043(13)
C13B 0.0205(16) 0.0211(17) 0.0248(17) 0.0009(14) 0.0157(14) 0.0037(14)
C14B 0.0199(16) 0.0179(17) 0.0232(16) 0.0000(13) 0.0161(14) 0.0010(13)
C15B 0.0198(16) 0.0182(17) 0.0322(18) 0.0027(14) 0.0175(15) 0.0054(14)
C16B 0.0188(16) 0.0182(17) 0.0252(17) 0.0012(14) 0.0115(14) 0.0005(13)
C17B 0.0221(17) 0.0159(16) 0.0235(17) 0.0005(13) 0.0125(14) -0.0016(13)
C18B 0.0174(15) 0.0128(15) 0.0185(15) 0.0011(13) 0.0114(12) 0.0024(13)
C19B 0.0214(16) 0.0162(17) 0.0200(16) -0.0005(13) 0.0145(13) 0.0006(13)
C20B 0.0220(17) 0.0167(16) 0.0238(17) 0.0059(13) 0.0146(14) 0.0040(13)
C21B 0.0184(16) 0.0160(16) 0.0215(16) 0.0027(13) 0.0135(14) 0.0024(13)
C22B 0.0301(19) 0.0120(17) 0.043(2) 0.0038(15) 0.0224(17) 0.0011(15)
C23B 0.0182(16) 0.0254(19) 0.0301(19) -0.0036(15) 0.0154(15) -0.0020(14)
O1W 0.071(2) 0.0416(17) 0.0611(19) 0.0083(16) 0.0331(16) 0.0046(16)
O2W 0.062(10) 0.043(6) 0.051(8) -0.002(5) 0.035(8) -0.010(6)
O21W 0.079(10) 0.058(8) 0.057(8) -0.006(6) 0.035(7) 0.000(7)
O22W 0.055(10) 0.050(8) 0.048(8) -0.002(7) 0.032(8) -0.008(7)
O3W 0.059(2) 0.051(4) 0.052(2) -0.002(2) 0.045(2) 0.005(2)
O31W 0.057(6) 0.055(8) 0.050(6) 0.010(6) 0.039(5) -0.002(6)
O4W 0.0509(18) 0.053(2) 0.086(2) -0.0224(17) 0.0445(18) -0.0085(15)
O5W 0.0335(14) 0.0410(17) 0.0478(16) -0.0076(13) 0.0218(13) 0.0089(12)
O6W 0.038(3) 0.028(3) 0.038(2) -0.006(2) 0.0202(19) -0.006(2)
O61W 0.030(7) 0.038(9) 0.053(7) 0.002(7) 0.015(5) -0.016(7)
O7W 0.0433(14) 0.0240(13) 0.0347(14) 0.0004(11) 0.0225(12) -0.0054(12)
O8W 0.0460(15) 0.0318(15) 0.0528(16) 0.0118(12) 0.0378(14) 0.0097(12)

loop_
_atom_type_symbol
_atom_type_description
_atom_type_scat_dispersion_real
_atom_type_scat_dispersion_imag
_atom_type_scat_source
C C 0.0033 0.0016 'International Tables Vol C Tables 4.2.6.8 and 6.1.1.4'
H H 0.0000 0.0000 'International Tables Vol C Tables 4.2.6.8 and 6.1.1.4'
N N 0.0061 0.0033 'International Tables Vol C Tables 4.2.6.8 and 6.1.1.4'
O O 0.0106 0.0060 'International Tables Vol C Tables 4.2.6.8 and 6.1.1.4'

loop_
_geom_angle_atom_site_label_1
_geom_angle_atom_site_label_2
_geom_angle_atom_site_label_3
_geom_angle
_geom_angle_site_symmetry_1
C11A O1A C12A 114.9(2) .
C2A O2A C23A 116.0(2) .
C3A O3A C22A 116.7(2) .
C9A N1A C6A 125.4(2) .
C9A N1A C8A 119.9(2) .
C6A N1A C8A 109.5(2) .
C16A N2A C15A 111.6(2) .
C16A N2A C21A 108.1(2) .
C15A N2A C21A 113.0(2) .
C2A C1A C6A 117.7(3) .
C2A C1A H1A 121.1 .
C6A C1A H1A 121.1 .
O2A C2A C1A 123.5(3) .
O2A C2A C3A 115.1(3) .
C1A C2A C3A 121.4(3) .
O3A C3A C4A 125.2(3) .
O3A C3A C2A 115.6(3) .
C4A C3A C2A 119.3(3) .
C3A C4A C5A 119.7(3) .
C3A C4A H4A 120.1 .
C5A C4A H4A 120.1 .
C6A C5A C4A 119.7(3) .
C6A C5A C7A 110.6(3) .
C4A C5A C7A 129.5(3) .
C5A C6A C1A 122.1(3) .
C5A C6A N1A 109.7(3) .
C1A C6A N1A 128.1(3) .
C5A C7A C17A 111.9(2) .
C5A C7A C21A 116.0(2) .
C17A C7A C21A 101.1(2) .
C5A C7A C8A 102.5(2) .
C17A C7A C8A 111.5(2) .
C21A C7A C8A 114.2(2) .
N1A C8A C18A 105.6(2) .
N1A C8A C7A 104.3(2) .
C18A C8A C7A 117.0(2) .
N1A C8A H8A 109.9 .
C18A C8A H8A 109.9 .
C7A C8A H8A 109.9 .
O4A C9A N1A 121.9(3) .
O4A C9A C10A 120.6(3) .
N1A C9A C10A 117.5(2) .
C9A C10A C11A 117.8(2) .
C9A C10A H10A 107.9 .
C11A C10A H10A 107.9 .
C9A C10A H10B 107.9 .
C11A C10A H10B 107.9 .
H10A C10A H10B 107.2 .
O1A C11A C18A 114.3(2) .
O1A C11A C10A 105.1(2) .
C18A C11A C10A 110.5(2) .
O1A C11A H11A 108.9 .
C18A C11A H11A 108.9 .
C10A C11A H11A 108.9 .
O1A C12A C13A 111.2(2) .
O1A C12A H12A 109.4 .
C13A C12A H12A 109.4 .
O1A C12A H12B 109.4 .
C13A C12A H12B 109.4 .
H12A C12A H12B 108.0 .
C14A C13A C12A 122.6(3) .
C14A C13A H13A 118.7 .
C12A C13A H13A 118.7 .
C13A C14A C15A 122.4(3) .
C13A C14A C19A 123.2(3) .
C15A C14A C19A 114.4(3) .
N2A C15A C14A 112.8(2) .
N2A C15A H15A 109.0 .
C14A C15A H15A 109.0 .
N2A C15A H15B 109.0 .
C14A C15A H15B 109.0 .
H15A C15A H15B 107.8 .
N2A C16A C17A 105.2(2) .
N2A C16A H16A 110.7 .
C17A C16A H16A 110.7 .
N2A C16A H16B 110.7 .
C17A C16A H16B 110.7 .
H16A C16A H16B 108.8 .
C16A C17A C7A 103.0(2) .
C16A C17A H17A 111.2 .
C7A C17A H17A 111.2 .
C16A C17A H17B 111.2 .
C7A C17A H17B 111.2 .
H17A C17A H17B 109.1 .
C8A C18A C11A 107.9(2) .
C8A C18A C19A 111.9(2) .
C11A C18A C19A 117.7(3) .
C8A C18A H18A 106.2 .
C11A C18A H18A 106.2 .
C19A C18A H18A 106.2 .
C14A C19A C20A 109.9(3) .
C14A C19A C18A 114.7(2) .
C20A C19A C18A 105.8(2) .
C14A C19A H19A 108.7 .
C20A C19A H19A 108.7 .
C18A C19A H19A 108.7 .
C21A C20A C19A 108.7(2) .
C21A C20A H20A 109.9 .
C19A C20A H20A 109.9 .
C21A C20A H20B 109.9 .
C19A C20A H20B 109.9 .
H20A C20A H20B 108.3 .
N2A C21A C20A 111.5(2) .
N2A C21A C7A 105.2(2) .
C20A C21A C7A 114.5(2) .
N2A C21A H21A 108.5 .
C20A C21A H21A 108.5 .
C7A C21A H21A 108.5 .
O3A C22A H22A 109.5 .
O3A C22A H22B 109.5 .
H22A C22A H22B 109.5 .
O3A C22A H22C 109.5 .
H22A C22A H22C 109.5 .
H22B C22A H22C 109.5 .
O2A C23A H23A 109.5 .
O2A C23A H23B 109.5 .
H23A C23A H23B 109.5 .
O2A C23A H23C 109.5 .
H23A C23A H23C 109.5 .
H23B C23A H23C 109.5 .
C12B O1B C11B 115.0(2) .
C2B O2B C23B 115.7(2) .
C3B O3B C22B 116.9(2) .
C9B N1B C6B 126.8(2) .
C9B N1B C8B 118.7(2) .
C6B N1B C8B 109.3(2) .
C15B N2B C16B 111.3(2) .
C15B N2B C21B 113.1(2) .
C16B N2B C21B 107.9(2) .
C2B C1B C6B 118.0(3) .
C2B C1B H1B 121.0 .
C6B C1B H1B 121.0 .
O2B C2B C1B 124.5(3) .
O2B C2B C3B 114.5(3) .
C1B C2B C3B 121.0(3) .
O3B C3B C4B 124.9(3) .
O3B C3B C2B 115.2(3) .
C4B C3B C2B 119.9(3) .
C3B C4B C5B 119.0(3) .
C3B C4B H4B 120.5 .
C5B C4B H4B 120.5 .
C6B C5B C4B 119.9(3) .
C6B C5B C7B 110.9(3) .
C4B C5B C7B 129.0(3) .
C5B C6B C1B 122.1(3) .
C5B C6B N1B 110.1(2) .
C1B C6B N1B 127.8(3) .
C5B C7B C17B 111.7(2) .
C5B C7B C21B 117.7(2) .
C17B C7B C21B 100.6(2) .
C5B C7B C8B 103.0(2) .
C17B C7B C8B 110.4(2) .
C21B C7B C8B 113.7(2) .
N1B C8B C18B 106.1(2) .
N1B C8B C7B 104.1(2) .
C18B C8B C7B 116.7(2) .
N1B C8B H8B 109.9 .
C18B C8B H8B 109.9 .
C7B C8B H8B 109.9 .
O4B C9B N1B 122.6(3) .
O4B C9B C10B 121.4(3) .
N1B C9B C10B 116.0(2) .
C9B C10B C11B 116.9(2) .
C9B C10B H10C 108.1 .
C11B C10B H10C 108.1 .
C9B C10B H10D 108.1 .
C11B C10B H10D 108.1 .
H10C C10B H10D 107.3 .
O1B C11B C18B 114.0(2) .
O1B C11B C10B 104.1(2) .
C18B C11B C10B 110.3(2) .
O1B C11B H11B 109.4 .
C18B C11B H11B 109.4 .
C10B C11B H11B 109.4 .
O1B C12B C13B 111.3(2) .
O1B C12B H12C 109.4 .
C13B C12B H12C 109.4 .
O1B C12B H12D 109.4 .
C13B C12B H12D 109.4 .
H12C C12B H12D 108.0 .
C14B C13B C12B 122.3(3) .
C14B C13B H13B 118.9 .
C12B C13B H13B 118.9 .
C13B C14B C15B 123.6(3) .
C13B C14B C19B 122.0(3) .
C15B C14B C19B 114.4(3) .
N2B C15B C14B 112.4(2) .
N2B C15B H15C 109.1 .
C14B C15B H15C 109.1 .
N2B C15B H15D 109.1 .
C14B C15B H15D 109.1 .
H15C C15B H15D 107.9 .
N2B C16B C17B 104.8(2) .
N2B C16B H16C 110.8 .
C17B C16B H16C 110.8 .
N2B C16B H16D 110.8 .
C17B C16B H16D 110.8 .
H16C C16B H16D 108.9 .
C16B C17B C7B 102.7(2) .
C16B C17B H17C 111.2 .
C7B C17B H17C 111.2 .
C16B C17B H17D 111.2 .
C7B C17B H17D 111.2 .
H17C C17B H17D 109.1 .
C8B C18B C11B 107.9(2) .
C8B C18B C19B 113.4(2) .
C11B C18B C19B 117.4(2) .
C8B C18B H18B 105.8 .
C11B C18B H18B 105.8 .
C19B C18B H18B 105.8 .
C14B C19B C20B 109.1(2) .
C14B C19B C18B 115.3(2) .
C20B C19B C18B 105.8(2) .
C14B C19B H19B 108.8 .
C20B C19B H19B 108.8 .
C18B C19B H19B 108.8 .
C21B C20B C19B 109.1(2) .
C21B C20B H20C 109.9 .
C19B C20B H20C 109.9 .
C21B C20B H20D 109.9 .
C19B C20B H20D 109.9 .
H20C C20B H20D 108.3 .
N2B C21B C20B 111.2(2) .
N2B C21B C7B 105.9(2) .
C20B C21B C7B 114.6(2) .
N2B C21B H21B 108.3 .
C20B C21B H21B 108.3 .
C7B C21B H21B 108.3 .
O3B C22B H22D 109.5 .
O3B C22B H22E 109.5 .
H22D C22B H22E 109.5 .
O3B C22B H22F 109.5 .
H22D C22B H22F 109.5 .
H22E C22B H22F 109.5 .
O2B C23B H23D 109.5 .
O2B C23B H23E 109.5 .
H23D C23B H23E 109.5 .
O2B C23B H23F 109.5 .
H23D C23B H23F 109.5 .
H23E C23B H23F 109.5 .
H11W O1W H12W 108.5 .
O2W O2W H21W 166.2 2_756
H31W O3W H32W 108.5 .
H41W O4W H42W 108.6 .
H51W O5W H52W 108.2 .
O61W O6W H61W 62.0 .
O61W O6W H62W 62.9 .
H61W O6W H62W 108.5 .
O6W O61W H61W 80.7 .
O6W O61W H62W 79.9 .
H61W O61W H62W 128.9 .
H71W O7W H72W 108.5 .
H81W O8W H82W 108.4 .

loop_
_geom_bond_atom_site_label_1
_geom_bond_atom_site_label_2
_geom_bond_distance
_geom_bond_site_symmetry_2
O1A C11A 1.435(4) .
O1A C12A 1.436(3) .
O2A C2A 1.373(3) .
O2A C23A 1.434(4) .
O3A C3A 1.371(4) .
O3A C22A 1.432(4) .
O4A C9A 1.247(3) .
N1A C9A 1.356(4) .
N1A C6A 1.431(4) .
N1A C8A 1.490(3) .
N2A C16A 1.482(4) .
N2A C15A 1.491(4) .
N2A C21A 1.510(4) .
C1A C2A 1.383(4) .
C1A C6A 1.390(4) .
C1A H1A 0.9500 .
C2A C3A 1.415(4) .
C3A C4A 1.385(4) .
C4A C5A 1.394(4) .
C4A H4A 0.9500 .
C5A C6A 1.382(4) .
C5A C7A 1.516(4) .
C7A C17A 1.535(4) .
C7A C21A 1.550(4) .
C7A C8A 1.559(4) .
C8A C18A 1.525(4) .
C8A H8A 1.0000 .
C9A C10A 1.510(4) .
C10A C11A 1.546(4) .
C10A H10A 0.9900 .
C10A H10B 0.9900 .
C11A C18A 1.530(4) .
C11A H11A 1.0000 .
C12A C13A 1.513(4) .
C12A H12A 0.9900 .
C12A H12B 0.9900 .
C13A C14A 1.332(4) .
C13A H13A 0.9500 .
C14A C15A 1.506(4) .
C14A C19A 1.519(4) .
C15A H15A 0.9900 .
C15A H15B 0.9900 .
C16A C17A 1.524(4) .
C16A H16A 0.9900 .
C16A H16B 0.9900 .
C17A H17A 0.9900 .
C17A H17B 0.9900 .
C18A C19A 1.542(4) .
C18A H18A 1.0000 .
C19A C20A 1.538(4) .
C19A H19A 1.0000 .
C20A C21A 1.519(4) .
C20A H20A 0.9900 .
C20A H20B 0.9900 .
C21A H21A 1.0000 .
C22A H22A 0.9800 .
C22A H22B 0.9800 .
C22A H22C 0.9800 .
C23A H23A 0.9800 .
C23A H23B 0.9800 .
C23A H23C 0.9800 .
O1B C12B 1.433(3) .
O1B C11B 1.436(3) .
O2B C2B 1.372(3) .
O2B C23B 1.425(3) .
O3B C3B 1.373(4) .
O3B C22B 1.422(3) .
O4B C9B 1.236(3) .
N1B C9B 1.359(4) .
N1B C6B 1.428(4) .
N1B C8B 1.496(3) .
N2B C15B 1.485(4) .
N2B C16B 1.489(4) .
N2B C21B 1.506(4) .
C1B C2B 1.384(4) .
C1B C6B 1.391(4) .
C1B H1B 0.9500 .
C2B C3B 1.412(4) .
C3B C4B 1.389(4) .
C4B C5B 1.404(4) .
C4B H4B 0.9500 .
C5B C6B 1.378(4) .
C5B C7B 1.506(4) .
C7B C17B 1.550(4) .
C7B C21B 1.552(4) .
C7B C8B 1.563(4) .
C8B C18B 1.519(4) .
C8B H8B 1.0000 .
C9B C10B 1.512(4) .
C10B C11B 1.550(4) .
C10B H10C 0.9900 .
C10B H10D 0.9900 .
C11B C18B 1.533(4) .
C11B H11B 1.0000 .
C12B C13B 1.502(4) .
C12B H12C 0.9900 .
C12B H12D 0.9900 .
C13B C14B 1.327(4) .
C13B H13B 0.9500 .
C14B C15B 1.511(4) .
C14B C19B 1.524(4) .
C15B H15C 0.9900 .
C15B H15D 0.9900 .
C16B C17B 1.523(4) .
C16B H16C 0.9900 .
C16B H16D 0.9900 .
C17B H17C 0.9900 .
C17B H17D 0.9900 .
C18B C19B 1.540(4) .
C18B H18B 1.0000 .
C19B C20B 1.532(4) .
C19B H19B 1.0000 .
C20B C21B 1.516(4) .
C20B H20C 0.9900 .
C20B H20D 0.9900 .
C21B H21B 1.0000 .
C22B H22D 0.9800 .
C22B H22E 0.9800 .
C22B H22F 0.9800 .
C23B H23D 0.9800 .
C23B H23E 0.9800 .
C23B H23F 0.9800 .
O1W H11W 0.8800 .
O1W H12W 0.8800 .
O2W O2W 1.00(4) 2_756
O2W H21W 0.8800 .
O3W H31W 0.8799 .
O3W H32W 0.8801 .
O4W H41W 0.8800 .
O4W H42W 0.8800 .
O5W H51W 0.8801 .
O5W H52W 0.8800 .
O6W O61W 0.54(2) .
O6W H61W 0.8799 .
O6W H62W 0.8800 .
O61W H61W 0.7871 .
O61W H62W 0.7958 .
O7W H71W 0.8800 .
O7W H72W 0.8800 .
O8W H81W 0.8800 .
O8W H82W 0.8800 .

loop_
_geom_hbond_atom_site_label_D
_geom_hbond_atom_site_label_H
_geom_hbond_atom_site_label_A
_geom_hbond_distance_DH
_geom_hbond_distance_HA
_geom_hbond_distance_DA
_geom_hbond_angle_DHA
_geom_hbond_site_symmetry_A
O1W H11W O6W 0.88 1.90 2.765(7) 165.4 .
O1W H12W O2W 0.88 1.85 2.71(2) 165.9 .
O1W H12W O2W 0.88 2.22 3.085(19) 167.6 2_756
O1W H12W O21W 0.88 2.24 2.902(16) 132.3 2_756
O1W H12W O22W 0.88 2.11 2.93(3) 154.5 .
O1W H12W O22W 0.88 1.91 2.73(3) 153.7 2_756
O2W H21W O4W 0.88 2.18 3.041(18) 165.1 .
O3W H31W O4B 0.88 1.90 2.769(4) 172.3 3
O3W H32W O1W 0.88 1.96 2.809(5) 160.5 .
O4W H41W O3W 0.88 1.88 2.756(5) 175.0 .
O4W H41W O31W 0.88 2.27 3.12(2) 162.9 .
O4W H42W O8W 0.88 2.00 2.873(4) 174.0 .
O5W H51W O1W 0.88 2.00 2.833(4) 156.4 .
O5W H52W N2A 0.88 1.87 2.746(3) 174.0 3_545
O6W H61W O4A 0.88 2.02 2.800(6) 146.6 2_756
O6W H62W O5W 0.88 1.96 2.820(7) 164.4 2_756
O7W H71W O5W 0.88 1.93 2.791(4) 165.4 .
O7W H72W N2B 0.88 1.93 2.811(3) 174.3 .
O8W H81W O4A 0.88 2.04 2.914(3) 175.8 .
O8W H82W O7W 0.88 1.89 2.757(3) 168.3 .
C18A H18A O3A 1.00 2.63 3.481(4) 143.3 4_646
C19A H19A O2A 1.00 2.45 3.352(4) 150.1 4_646
C17B H17D O3A 0.99 2.72 3.659(4) 159.0 1_545
C16B H16D O2A 0.99 2.73 3.591(4) 145.0 1_545
C17A H17B O3B 0.99 2.67 3.601(4) 156.6 .
C16A H16B O2B 0.99 2.74 3.586(4) 143.1 .
C8A H8A O2B 1.00 2.65 3.640(4) 171.1 .
C19B H19B O7W 1.00 2.41 3.346(4) 155.6 4_645
C18B H18B O4B 1.00 2.49 3.348(4) 143.8 2_655

loop_
_geom_torsion_atom_site_label_1
_geom_torsion_atom_site_label_2
_geom_torsion_atom_site_label_3
_geom_torsion_atom_site_label_4
_geom_torsion
C23A O2A C2A C1A 0.7(4)
C23A O2A C2A C3A 180.0(3)
C6A C1A C2A O2A -179.4(3)
C6A C1A C2A C3A 1.4(4)
C22A O3A C3A C4A 1.0(4)
C22A O3A C3A C2A -179.4(3)
O2A C2A C3A O3A -1.7(4)
C1A C2A C3A O3A 177.6(3)
O2A C2A C3A C4A 178.0(3)
C1A C2A C3A C4A -2.7(4)
O3A C3A C4A C5A -178.9(3)
C2A C3A C4A C5A 1.5(4)
C3A C4A C5A C6A 1.0(4)
C3A C4A C5A C7A -173.7(3)
C4A C5A C6A C1A -2.5(5)
C7A C5A C6A C1A 173.2(3)
C4A C5A C6A N1A 175.8(3)
C7A C5A C6A N1A -8.5(3)
C2A C1A C6A C5A 1.3(4)
C2A C1A C6A N1A -176.7(3)
C9A N1A C6A C5A -158.0(3)
C8A N1A C6A C5A -3.8(3)
C9A N1A C6A C1A 20.1(5)
C8A N1A C6A C1A 174.4(3)
C6A C5A C7A C17A -103.2(3)
C4A C5A C7A C17A 71.9(4)
C6A C5A C7A C21A 141.6(3)
C4A C5A C7A C21A -43.3(4)
C6A C5A C7A C8A 16.5(3)
C4A C5A C7A C8A -168.4(3)
C9A N1A C8A C18A 45.8(3)
C6A N1A C8A C18A -110.0(3)
C9A N1A C8A C7A 169.7(3)
C6A N1A C8A C7A 13.8(3)
C5A C7A C8A N1A -17.6(3)
C17A C7A C8A N1A 102.4(3)
C21A C7A C8A N1A -143.8(2)
C5A C7A C8A C18A 98.5(3)
C17A C7A C8A C18A -141.5(2)
C21A C7A C8A C18A -27.7(3)
C6A N1A C9A O4A -24.8(4)
C8A N1A C9A O4A -176.6(3)
C6A N1A C9A C10A 154.5(3)
C8A N1A C9A C10A 2.7(4)
O4A C9A C10A C11A 152.0(3)
N1A C9A C10A C11A -27.3(4)
C12A O1A C11A C18A -69.6(3)
C12A O1A C11A C10A 169.1(2)
C9A C10A C11A O1A 123.7(3)
C9A C10A C11A C18A -0.1(4)
C11A O1A C12A C13A 87.8(3)
O1A C12A C13A C14A -62.8(4)
C12A C13A C14A C15A 174.3(3)
C12A C13A C14A C19A -3.2(5)
C16A N2A C15A C14A 77.7(3)
C21A N2A C15A C14A -44.4(3)
C13A C14A C15A N2A -126.4(3)
C19A C14A C15A N2A 51.3(3)
C15A N2A C16A C17A -140.2(2)
C21A N2A C16A C17A -15.4(3)
N2A C16A C17A C7A 35.8(3)
C5A C7A C17A C16A -165.4(2)
C21A C7A C17A C16A -41.3(3)
C8A C7A C17A C16A 80.4(3)
N1A C8A C18A C11A -71.1(3)
C7A C8A C18A C11A 173.5(2)
N1A C8A C18A C19A 157.9(2)
C7A C8A C18A C19A 42.5(3)
O1A C11A C18A C8A -70.3(3)
C10A C11A C18A C8A 47.9(3)
O1A C11A C18A C19A 57.4(3)
C10A C11A C18A C19A 175.6(2)
C13A C14A C19A C20A 177.4(3)
C15A C14A C19A C20A -0.3(3)
C13A C14A C19A C18A 58.3(4)
C15A C14A C19A C18A -119.4(3)
C8A C18A C19A C14A 59.0(4)
C11A C18A C19A C14A -66.7(3)
C8A C18A C19A C20A -62.3(3)
C11A C18A C19A C20A 171.9(2)
C14A C19A C20A C21A -54.8(3)
C18A C19A C20A C21A 69.7(3)
C16A N2A C21A C20A -135.5(3)
C15A N2A C21A C20A -11.5(3)
C16A N2A C21A C7A -10.8(3)
C15A N2A C21A C7A 113.2(3)
C19A C20A C21A N2A 62.1(3)
C19A C20A C21A C7A -57.2(3)
C5A C7A C21A N2A 153.3(2)
C17A C7A C21A N2A 32.1(3)
C8A C7A C21A N2A -87.8(3)
C5A C7A C21A C20A -83.9(3)
C17A C7A C21A C20A 154.9(2)
C8A C7A C21A C20A 35.1(3)
C23B O2B C2B C1B -5.4(4)
C23B O2B C2B C3B 175.2(2)
C6B C1B C2B O2B -178.3(3)
C6B C1B C2B C3B 1.1(4)
C22B O3B C3B C4B 11.4(4)
C22B O3B C3B C2B -169.6(3)
O2B C2B C3B O3B -2.4(4)
C1B C2B C3B O3B 178.2(3)
O2B C2B C3B C4B 176.6(2)
C1B C2B C3B C4B -2.8(4)
O3B C3B C4B C5B -179.3(3)
C2B C3B C4B C5B 1.7(4)
C3B C4B C5B C6B 1.0(4)
C3B C4B C5B C7B -173.9(3)
C4B C5B C6B C1B -2.7(4)
C7B C5B C6B C1B 172.9(3)
C4B C5B C6B N1B 177.8(3)
C7B C5B C6B N1B -6.6(3)
C2B C1B C6B C5B 1.7(4)
C2B C1B C6B N1B -178.9(3)
C9B N1B C6B C5B -158.2(3)
C8B N1B C6B C5B -4.4(3)
C9B N1B C6B C1B 22.3(5)
C8B N1B C6B C1B 176.1(3)
C6B C5B C7B C17B -104.4(3)
C4B C5B C7B C17B 70.8(4)
C6B C5B C7B C21B 140.0(3)
C4B C5B C7B C21B -44.8(4)
C6B C5B C7B C8B 14.0(3)
C4B C5B C7B C8B -170.8(3)
C9B N1B C8B C18B 45.3(3)
C6B N1B C8B C18B -111.0(3)
C9B N1B C8B C7B 169.0(2)
C6B N1B C8B C7B 12.8(3)
C5B C7B C8B N1B -15.6(3)
C17B C7B C8B N1B 103.8(3)
C21B C7B C8B N1B -144.1(2)
C5B C7B C8B C18B 100.9(3)
C17B C7B C8B C18B -139.7(3)
C21B C7B C8B C18B -27.5(3)
C6B N1B C9B O4B -21.4(5)
C8B N1B C9B O4B -173.0(3)
C6B N1B C9B C10B 160.2(3)
C8B N1B C9B C10B 8.6(4)
O4B C9B C10B C11B 143.3(3)
N1B C9B C10B C11B -38.2(4)
C12B O1B C11B C18B -68.8(3)
C12B O1B C11B C10B 171.1(2)
C9B C10B C11B O1B 132.7(3)
C9B C10B C11B C18B 10.0(4)
C11B O1B C12B C13B 89.2(3)
O1B C12B C13B C14B -63.2(4)
C12B C13B C14B C15B 173.8(3)
C12B C13B C14B C19B -4.4(4)
C16B N2B C15B C14B 76.0(3)
C21B N2B C15B C14B -45.7(3)
C13B C14B C15B N2B -127.3(3)
C19B C14B C15B N2B 51.1(3)
C15B N2B C16B C17B -143.2(2)
C21B N2B C16B C17B -18.5(3)
N2B C16B C17B C7B 38.0(3)
C5B C7B C17B C16B -167.4(2)
C21B C7B C17B C16B -41.7(3)
C8B C7B C17B C16B 78.6(3)
N1B C8B C18B C11B -71.3(3)
C7B C8B C18B C11B 173.2(2)
N1B C8B C18B C19B 157.0(2)
C7B C8B C18B C19B 41.5(3)
O1B C11B C18B C8B -73.9(3)
C10B C11B C18B C8B 42.7(3)
O1B C11B C18B C19B 55.6(3)
C10B C11B C18B C19B 172.2(2)
C13B C14B C19B C20B 179.1(3)
C15B C14B C19B C20B 0.8(3)
C13B C14B C19B C18B 60.4(4)
C15B C14B C19B C18B -118.0(3)
C8B C18B C19B C14B 59.8(3)
C11B C18B C19B C14B -67.1(3)
C8B C18B C19B C20B -60.8(3)
C11B C18B C19B C20B 172.3(3)
C14B C19B C20B C21B -56.0(3)
C18B C19B C20B C21B 68.5(3)
C15B N2B C21B C20B -9.8(3)
C16B N2B C21B C20B -133.4(3)
C15B N2B C21B C7B 115.3(2)
C16B N2B C21B C7B -8.3(3)
C19B C20B C21B N2B 62.2(3)
C19B C20B C21B C7B -58.0(3)
C5B C7B C21B N2B 152.4(2)
C17B C7B C21B N2B 30.8(3)
C8B C7B C21B N2B -87.1(3)
C5B C7B C21B C20B -84.6(3)
C17B C7B C21B C20B 153.8(2)
C8B C7B C21B C20B 35.9(3)
